data_7108549
loop_
_publ_author_name
'Hubert Klein'
'Thierry Roisnel'
'Christian Bruneau'
'Sylvie Derien'

_publ_section_title
;
 One-step synthesis of 1-halo-1,3-butadienes via ruthenium-catalysed
 hydrohalogenative dimerisation of alkynes
;
_journal_name_full Chem.Commun.
_journal_page_first 11032
_journal_paper_doi 10.1039/c2cc36422k
_journal_volume 48
_journal_year 2012
_chemical_absolute_configuration ad
_chemical_compound_source 'synthesis as described'
_chemical_formula_moiety 'C16 H13 Cl'
_chemical_formula_sum 'C16 H13 Cl'
_chemical_formula_weight 240.71
_chemical_name_systematic
;
?
;
_space_group_IT_number 19
_symmetry_cell_setting orthorhombic
_symmetry_Int_Tables_number 19
_symmetry_space_group_name_Hall 'P 2ac 2ab'
_symmetry_space_group_name_H-M 'P 21 21 21'
_atom_sites_solution_hydrogens geom
_atom_sites_solution_primary direct
_atom_sites_solution_secondary difmap
_audit_conform_dict_location ftp://ftp.iucr.org/pub/cif_core.dic
_audit_conform_dict_name cif_core.dic
_audit_conform_dict_version 2.4
_audit_creation_date 2012-01-09T09:12:45-00:00
_audit_creation_method 'WinGX routine CIF_UPDATE'
_cell_angle_alpha 90
_cell_angle_beta 90
_cell_angle_gamma 90
_cell_formula_units_Z 4
_cell_length_a 5.6950(3)
_cell_length_b 7.5345(5)
_cell_length_c 28.7029(17)
_cell_measurement_reflns_used 7560
_cell_measurement_temperature 150(2)
_cell_measurement_theta_max 27.41
_cell_measurement_theta_min 2.8
_cell_measurement_wavelength 0.71073
_cell_volume 1231.61(13)
_computing_cell_refinement 'Bruker APEX2 (Bruker, 2006)'
_computing_data_collection 'Bruker APEX2 (Bruker, 2006)'
_computing_data_reduction 'Bruker APEX2 (Bruker, 2006)'
_computing_molecular_graphics 'Ortep-3 for Windows (Farrugia, 1997)'
_computing_publication_material
;
WinGX publication routines (Farrugia, 1999),
CRYSCAL (T. Roisnel, local program)
;
_computing_structure_refinement 'SHELXL-97 (Sheldrick, 1997)'
_computing_structure_solution 'SIR97 (Altomare et al., 1999)'
_diffrn_ambient_temperature 150(2)
_diffrn_detector 'CCD plate'
_diffrn_measured_fraction_theta_full 0.997
_diffrn_measured_fraction_theta_max 0.997
_diffrn_measurement_device_type 'APEXII, Bruker-AXS'
_diffrn_measurement_method 'CCD rotation images, thin slices'
_diffrn_radiation_monochromator graphite
_diffrn_radiation_probe x-ray
_diffrn_radiation_type MoK\a
_diffrn_radiation_wavelength 0.71073
_diffrn_reflns_av_R_equivalents 0.0401
_diffrn_reflns_av_unetI/netI 0.029
_diffrn_reflns_limit_h_max 7
_diffrn_reflns_limit_h_min -7
_diffrn_reflns_limit_k_max 9
_diffrn_reflns_limit_k_min -9
_diffrn_reflns_limit_l_max 37
_diffrn_reflns_limit_l_min -35
_diffrn_reflns_number 19579
_diffrn_reflns_theta_full 27.48
_diffrn_reflns_theta_max 27.48
_diffrn_reflns_theta_min 3.44
_exptl_absorpt_coefficient_mu 0.283
_exptl_absorpt_correction_T_max 0.992
_exptl_absorpt_correction_T_min 0.898
_exptl_absorpt_correction_type multi-scan
_exptl_absorpt_process_details
;
[Sheldrick, G.M. (2002). SADABS Bruker AXS Inc., Madison, Wisconsin, USA]
;
_exptl_crystal_colour colourless
_exptl_crystal_density_diffrn 1.298
_exptl_crystal_density_method 'not measured'
_exptl_crystal_description plate
_exptl_crystal_F_000 504
_exptl_crystal_size_max 0.11
_exptl_crystal_size_mid 0.09
_exptl_crystal_size_min 0.03
_refine_diff_density_max 0.244
_refine_diff_density_min -0.204
_refine_diff_density_rms 0.04
_refine_ls_abs_structure_details 'Flack H D (1983), Acta Cryst. A39, 876-881'
_refine_ls_abs_structure_Flack 0.03(6)
_refine_ls_extinction_method none
_refine_ls_goodness_of_fit_ref 1.036
_refine_ls_hydrogen_treatment constr
_refine_ls_matrix_type full
_refine_ls_number_parameters 154
_refine_ls_number_reflns 2831
_refine_ls_number_restraints 0
_refine_ls_restrained_S_all 1.036
_refine_ls_R_factor_all 0.0397
_refine_ls_R_factor_gt 0.0326
_refine_ls_shift/su_max 0.008
_refine_ls_shift/su_mean 0.001
_refine_ls_structure_factor_coef Fsqd
_refine_ls_weighting_details 'calc w=1/[\s^2^(Fo^2^)+(0.0396P)^2^+0.2037P] where P=(Fo^2^+2Fc^2^)/3'
_refine_ls_weighting_scheme calc
_refine_ls_wR_factor_gt 0.0738
_refine_ls_wR_factor_ref 0.077
_reflns_number_gt 2540
_reflns_number_total 2831
_reflns_threshold_expression >2sigma(I)
_cod_data_source_file c2cc36422k.txt
_cod_data_source_block HK1_Cl
_cod_database_code 7108549

loop_
_symmetry_equiv_pos_as_xyz
'x, y, z'
'-x+1/2, -y, z+1/2'
'x+1/2, -y+1/2, -z'
'-x, y+1/2, -z+1/2'

loop_
_atom_site_label
_atom_site_type_symbol
_atom_site_fract_x
_atom_site_fract_y
_atom_site_fract_z
_atom_site_U_iso_or_equiv
_atom_site_adp_type
_atom_site_occupancy
_atom_site_symmetry_multiplicity
_atom_site_calc_flag
_atom_site_refinement_flags
C1 C 0.8770(3) 0.9162(2) 0.00314(6) 0.0266(4) Uani 1 1 d .
H1 H 0.7446 0.8612 0.0172 0.032 Uiso 1 1 calc R
C2 C 0.8981(3) 0.9172(2) -0.04496(6) 0.0298(4) Uani 1 1 d .
H2 H 0.7806 0.8629 -0.0636 0.036 Uiso 1 1 calc R
C3 C 1.0905(3) 0.9972(2) -0.06599(6) 0.0310(4) Uani 1 1 d .
H3 H 1.1049 0.9976 -0.099 0.037 Uiso 1 1 calc R
C4 C 1.2610(3) 1.0764(2) -0.03870(6) 0.0313(4) Uani 1 1 d .
H4 H 1.3925 1.1315 -0.053 0.038 Uiso 1 1 calc R
C5 C 1.2413(3) 1.0758(2) 0.00948(6) 0.0281(4) Uani 1 1 d .
H5 H 1.3597 1.1303 0.0279 0.034 Uiso 1 1 calc R
C6 C 1.0484(3) 0.9954(2) 0.03128(5) 0.0242(3) Uani 1 1 d .
C7 C 1.0367(3) 0.9969(2) 0.08229(6) 0.0263(3) Uani 1 1 d .
H7 H 1.1705 1.0429 0.0979 0.032 Uiso 1 1 calc R
C8 C 0.8600(3) 0.9413(2) 0.10963(6) 0.0257(3) Uani 1 1 d .
H8 H 0.7205 0.8977 0.0956 0.031 Uiso 1 1 calc R
C9 C 0.8762(3) 0.9460(2) 0.15991(6) 0.0248(3) Uani 1 1 d .
H9 H 1.0143 0.9987 0.1723 0.03 Uiso 1 1 calc R
C10 C 0.7207(3) 0.8853(2) 0.19126(5) 0.0219(3) Uani 1 1 d .
C11 C 0.7517(3) 0.8841(2) 0.24247(5) 0.0214(3) Uani 1 1 d .
C12 C 0.9535(3) 0.9602(2) 0.26242(6) 0.0272(3) Uani 1 1 d .
H12 H 1.067 1.0151 0.2429 0.033 Uiso 1 1 calc R
C13 C 0.9891(3) 0.9563(2) 0.31020(6) 0.0288(4) Uani 1 1 d .
H13 H 1.1265 1.0081 0.3231 0.035 Uiso 1 1 calc R
C14 C 0.8255(3) 0.8773(2) 0.33919(6) 0.0287(4) Uani 1 1 d .
H14 H 0.8504 0.8751 0.3719 0.034 Uiso 1 1 calc R
C15 C 0.6252(3) 0.8014(2) 0.32034(5) 0.0291(4) Uani 1 1 d .
H15 H 0.5128 0.7468 0.3402 0.035 Uiso 1 1 calc R
C16 C 0.5887(3) 0.8051(2) 0.27242(6) 0.0258(3) Uani 1 1 d .
H16 H 0.4506 0.753 0.2598 0.031 Uiso 1 1 calc R
Cl1 Cl 0.45909(7) 0.79104(6) 0.171002(14) 0.03431(12) Uani 1 1 d .

loop_
_atom_site_aniso_label
_atom_site_aniso_U_11
_atom_site_aniso_U_22
_atom_site_aniso_U_33
_atom_site_aniso_U_23
_atom_site_aniso_U_13
_atom_site_aniso_U_12
C1 0.0243(7) 0.0264(9) 0.0291(9) 0.0015(7) 0.0009(7) -0.0013(7)
C2 0.0319(9) 0.0296(9) 0.0278(9) -0.0029(7) -0.0044(7) 0.0001(7)
C3 0.0384(10) 0.0311(9) 0.0233(8) 0.0000(7) 0.0025(7) 0.0038(8)
C4 0.0312(9) 0.0296(9) 0.0332(9) 0.0018(8) 0.0076(7) -0.0037(7)
C5 0.0267(8) 0.0274(9) 0.0303(9) -0.0027(7) 0.0010(7) -0.0039(7)
C6 0.0255(7) 0.0208(8) 0.0262(8) 0.0001(6) 0.0010(7) 0.0015(7)
C7 0.0267(7) 0.0256(8) 0.0267(8) -0.0023(7) -0.0018(7) -0.0009(7)
C8 0.0242(7) 0.0252(9) 0.0276(8) -0.0018(7) -0.0009(7) -0.0005(7)
C9 0.0218(7) 0.0237(8) 0.0291(9) -0.0017(7) -0.0006(6) -0.0004(6)
C10 0.0176(7) 0.0196(8) 0.0286(8) -0.0049(6) -0.0012(6) -0.0003(6)
C11 0.0223(7) 0.0157(8) 0.0261(8) -0.0025(6) -0.0001(6) 0.0033(6)
C12 0.0231(7) 0.0281(9) 0.0304(9) 0.0000(7) 0.0026(7) -0.0039(7)
C13 0.0267(9) 0.0295(9) 0.0303(8) -0.0019(7) -0.0061(7) -0.0007(7)
C14 0.0350(9) 0.0263(9) 0.0248(9) 0.0010(7) -0.0003(7) 0.0057(7)
C15 0.0301(7) 0.0274(8) 0.0297(9) 0.0020(8) 0.0048(7) 0.0000(7)
C16 0.0211(7) 0.0231(8) 0.0331(8) -0.0022(7) 0.0027(6) -0.0004(6)
Cl1 0.02454(17) 0.0486(3) 0.0298(2) -0.0069(2) -0.00051(16) -0.01166(18)

loop_
_atom_type_symbol
_atom_type_description
_atom_type_scat_dispersion_real
_atom_type_scat_dispersion_imag
_atom_type_scat_source
C C 0.0033 0.0016 'International Tables Vol C Tables 4.2.6.8 and 6.1.1.4'
H H 0 0 'International Tables Vol C Tables 4.2.6.8 and 6.1.1.4'
Cl Cl 0.1484 0.1585 'International Tables Vol C Tables 4.2.6.8 and 6.1.1.4'

loop_
_geom_angle_atom_site_label_1
_geom_angle_atom_site_label_2
_geom_angle_atom_site_label_3
_geom_angle
C2 C1 C6 120.78(16)
C2 C1 H1 119.6
C6 C1 H1 119.6
C1 C2 C3 120.26(16)
C1 C2 H2 119.9
C3 C2 H2 119.9
C4 C3 C2 119.66(15)
C4 C3 H3 120.2
C2 C3 H3 120.2
C3 C4 C5 120.43(16)
C3 C4 H4 119.8
C5 C4 H4 119.8
C4 C5 C6 120.64(16)
C4 C5 H5 119.7
C6 C5 H5 119.7
C1 C6 C5 118.22(15)
C1 C6 C7 123.20(15)
C5 C6 C7 118.57(15)
C8 C7 C6 127.98(16)
C8 C7 H7 116
C6 C7 H7 116
C7 C8 C9 121.84(16)
C7 C8 H8 119.1
C9 C8 H8 119.1
C10 C9 C8 128.19(15)
C10 C9 H9 115.9
C8 C9 H9 115.9
C9 C10 C11 126.07(14)
C9 C10 Cl1 118.49(12)
C11 C10 Cl1 115.41(11)
C16 C11 C12 117.79(14)
C16 C11 C10 122.24(14)
C12 C11 C10 119.95(14)
C13 C12 C11 120.88(15)
C13 C12 H12 119.6
C11 C12 H12 119.6
C14 C13 C12 120.38(16)
C14 C13 H13 119.8
C12 C13 H13 119.8
C13 C14 C15 119.78(15)
C13 C14 H14 120.1
C15 C14 H14 120.1
C14 C15 C16 120.06(15)
C14 C15 H15 120
C16 C15 H15 120
C15 C16 C11 121.10(15)
C15 C16 H16 119.4
C11 C16 H16 119.4

loop_
_geom_bond_atom_site_label_1
_geom_bond_atom_site_label_2
_geom_bond_distance
C1 C2 1.386(2)
C1 C6 1.401(2)
C1 H1 0.95
C2 C3 1.389(2)
C2 H2 0.95
C3 C4 1.383(2)
C3 H3 0.95
C4 C5 1.387(2)
C4 H4 0.95
C5 C6 1.402(2)
C5 H5 0.95
C6 C7 1.466(2)
C7 C8 1.343(2)
C7 H7 0.95
C8 C9 1.447(2)
C8 H8 0.95
C9 C10 1.343(2)
C9 H9 0.95
C10 C11 1.480(2)
C10 Cl1 1.7500(15)
C11 C16 1.398(2)
C11 C12 1.406(2)
C12 C13 1.387(2)
C12 H12 0.95
C13 C14 1.384(2)
C13 H13 0.95
C14 C15 1.386(2)
C14 H14 0.95
C15 C16 1.392(2)
C15 H15 0.95
C16 H16 0.95

loop_
_geom_torsion_atom_site_label_1
_geom_torsion_atom_site_label_2
_geom_torsion_atom_site_label_3
_geom_torsion_atom_site_label_4
_geom_torsion
C6 C1 C2 C3 -0.1(3)
C1 C2 C3 C4 -0.1(3)
C2 C3 C4 C5 0.2(3)
C3 C4 C5 C6 -0.1(3)
C2 C1 C6 C5 0.1(2)
C2 C1 C6 C7 -179.35(16)
C4 C5 C6 C1 0.0(2)
C4 C5 C6 C7 179.46(15)
C1 C6 C7 C8 -6.6(3)
C5 C6 C7 C8 173.96(16)
C6 C7 C8 C9 178.08(15)
C7 C8 C9 C10 -175.57(17)
C8 C9 C10 C11 176.25(15)
C8 C9 C10 Cl1 -1.4(2)
C9 C10 C11 C16 -174.67(15)
Cl1 C10 C11 C16 3.0(2)
C9 C10 C11 C12 3.7(2)
Cl1 C10 C11 C12 -178.57(11)
C16 C11 C12 C13 0.2(2)
C10 C11 C12 C13 -178.28(15)
C11 C12 C13 C14 -0.1(2)
C12 C13 C14 C15 0.1(2)
C13 C14 C15 C16 -0.1(2)
C14 C15 C16 C11 0.2(2)
C12 C11 C16 C15 -0.2(2)
C10 C11 C16 C15 178.21(15)
